data_4343462
loop_
_publ_author_name
'W\"achtler, Erik'
'Priv\'er, Steven H'
'Wagler, J\"org'
'Heine, Thomas'
'Zhechkov, Lyuben'
'Bennett, Martin A.'
'Bhargava, Suresh K.'

_publ_contact_author
;
 W\"achtler, Erik 
 Institut f\"ur Anorganische Chemie  
 Technische Universit\"at Bergakademie Freiberg
 Leipziger Str. 29 
 09596 Freiberg 
 Bundesrepublik Deutschland
;
_publ_section_title
;
 Metallophilic Contacts in 2-C6F4PPh2 Bridged Heterobinuclear Complexes: A
 Crystallographic and Computational Study.
;
_journal_issue 14
_journal_name_full 'Inorganic chemistry'
_journal_page_first 6947
_journal_page_last 6957
_journal_paper_doi 10.1021/acs.inorgchem.5b00939
_journal_volume 54
_journal_year 2015
_chemical_formula_moiety 'C42 H38 F8 P4 Pd'
_chemical_formula_sum 'C42 H38 F8 P4 Pd'
_chemical_formula_weight 925.00
_chemical_name_systematic
;
 ?
;
_space_group_IT_number 2
_symmetry_cell_setting triclinic
_symmetry_space_group_name_Hall '-P 1'
_symmetry_space_group_name_H-M 'P -1'
_atom_sites_solution_hydrogens geom
_atom_sites_solution_primary direct
_atom_sites_solution_secondary difmap
_audit_creation_method SHELXL-97
_cell_angle_alpha 81.0840(10)
_cell_angle_beta 80.1120(10)
_cell_angle_gamma 85.9590(10)
_cell_formula_units_Z 2
_cell_length_a 11.2653(7)
_cell_length_b 11.6614(7)
_cell_length_c 16.0442(10)
_cell_measurement_reflns_used 9909
_cell_measurement_temperature 200(2)
_cell_measurement_theta_max 30.06
_cell_measurement_theta_min 2.34
_cell_volume 2049.2(2)
_computing_cell_refinement 'Bruker SAINT'
_computing_data_collection 'Bruker APEX2'
_computing_data_reduction 'Bruker SAINT'
_computing_molecular_graphics 'Bruker SHELXTL'
_computing_publication_material 'Bruker SHELXTL'
_computing_structure_refinement 'SHELXL-97 (Sheldrick, 2008)'
_computing_structure_solution 'SHELXS-97 (Sheldrick, 2008)'
_diffrn_ambient_temperature 200(2)
_diffrn_measured_fraction_theta_full 0.999
_diffrn_measured_fraction_theta_max 0.999
_diffrn_measurement_device_type 'Bruker APEX-II CCD'
_diffrn_measurement_method 'phi and omega scans'
_diffrn_radiation_monochromator graphite
_diffrn_radiation_source 'fine-focus sealed tube'
_diffrn_radiation_type MoK\a
_diffrn_radiation_wavelength 0.71073
_diffrn_reflns_av_R_equivalents 0.0312
_diffrn_reflns_av_sigmaI/netI 0.0321
_diffrn_reflns_limit_h_max 15
_diffrn_reflns_limit_h_min -15
_diffrn_reflns_limit_k_max 16
_diffrn_reflns_limit_k_min -9
_diffrn_reflns_limit_l_max 22
_diffrn_reflns_limit_l_min -22
_diffrn_reflns_number 43946
_diffrn_reflns_theta_full 30.00
_diffrn_reflns_theta_max 30.00
_diffrn_reflns_theta_min 1.77
_exptl_absorpt_coefficient_mu 0.675
_exptl_absorpt_correction_T_max 0.7460
_exptl_absorpt_correction_T_min 0.7067
_exptl_absorpt_correction_type multi-scan
_exptl_absorpt_process_details SADABS
_exptl_crystal_colour colorless
_exptl_crystal_density_diffrn 1.499
_exptl_crystal_density_method 'not measured'
_exptl_crystal_description needle
_exptl_crystal_F_000 936
_exptl_crystal_size_max 0.20
_exptl_crystal_size_mid 0.07
_exptl_crystal_size_min 0.07
_refine_diff_density_max 0.415
_refine_diff_density_min -0.400
_refine_diff_density_rms 0.062
_refine_ls_extinction_method none
_refine_ls_goodness_of_fit_ref 1.045
_refine_ls_hydrogen_treatment constr
_refine_ls_matrix_type full
_refine_ls_number_parameters 502
_refine_ls_number_reflns 11959
_refine_ls_number_restraints 0
_refine_ls_restrained_S_all 1.045
_refine_ls_R_factor_all 0.0392
_refine_ls_R_factor_gt 0.0288
_refine_ls_shift/su_max 0.002
_refine_ls_shift/su_mean 0.000
_refine_ls_structure_factor_coef Fsqd
_refine_ls_weighting_details 'calc w=1/[\s^2^(Fo^2^)+(0.0260P)^2^+0.5818P] where P=(Fo^2^+2Fc^2^)/3'
_refine_ls_weighting_scheme calc
_refine_ls_wR_factor_gt 0.0627
_refine_ls_wR_factor_ref 0.0657
_reflns_number_gt 10075
_reflns_number_total 11959
_reflns_threshold_expression >2sigma(I)
_cod_data_source_file ic5b00939_si_002.cif
_cod_data_source_block syn-13
_cod_depositor_comments
;
The following automatic conversions were performed:

'_symmetry_cell_setting' value 'Triclinic' changed to 'triclinic'
according to
/usr/data/users/saulius/crontab/automatic-downloads/rss-feeds/ACS/lib/dictionaries/cif_core.dic
dictionary named 'cif_core.dic' version 2.4.2 from 2011-04-26.

Automatic conversion script
Id: cif_fix_values 3271 2015-04-21 07:52:19Z andrius 

 Adding full bibliography for 4343462--4343474.cif.
;
_cod_original_sg_symbol_Hall '-P 1   '
_cod_original_sg_symbol_H-M 'P-1   '
_cod_database_code 4343462

loop_
_symmetry_equiv_pos_as_xyz
'x, y, z'
'-x, -y, -z'

loop_
_atom_site_label
_atom_site_type_symbol
_atom_site_fract_x
_atom_site_fract_y
_atom_site_fract_z
_atom_site_U_iso_or_equiv
_atom_site_adp_type
_atom_site_occupancy
_atom_site_symmetry_multiplicity
_atom_site_calc_flag
_atom_site_refinement_flags
Pd1 Pd 0.685452(10) 0.682353(10) 0.701568(8) 0.02055(4) Uani 1 1 d .
P4 P 0.53918(4) 0.60553(4) 0.80968(3) 0.02748(9) Uani 1 1 d .
P2 P 0.80147(4) 0.82015(3) 0.83965(3) 0.02403(9) Uani 1 1 d .
P3 P 0.79621(4) 0.76671(4) 0.57476(3) 0.02792(9) Uani 1 1 d .
P1 P 0.91331(4) 0.50093(4) 0.76308(3) 0.02900(10) Uani 1 1 d .
C10 C 1.31357(17) 0.37749(17) 0.69047(14) 0.0408(5) Uani 1 1 d .
H10 H 1.3957 0.3537 0.6746 0.049 Uiso 1 1 calc R
C17 C 0.80772(19) 0.24022(18) 0.96382(13) 0.0414(5) Uani 1 1 d .
H17 H 0.7840 0.1622 0.9721 0.050 Uiso 1 1 calc R
C7 C 1.06967(15) 0.44279(14) 0.73586(12) 0.0296(4) Uani 1 1 d .
C11 C 1.25714(19) 0.4569(2) 0.63617(14) 0.0499(5) Uani 1 1 d .
H11 H 1.3006 0.4899 0.5827 0.060 Uiso 1 1 calc R
C13 C 0.86659(15) 0.41538(15) 0.86803(12) 0.0305(4) Uani 1 1 d .
C15 C 0.8499(2) 0.4069(2) 1.02109(15) 0.0560(6) Uani 1 1 d .
H15 H 0.8564 0.4437 1.0689 0.067 Uiso 1 1 calc R
C12 C 1.13666(18) 0.48918(19) 0.65917(14) 0.0456(5) Uani 1 1 d .
H12 H 1.0990 0.5449 0.6211 0.055 Uiso 1 1 calc R
C16 C 0.81797(19) 0.2930(2) 1.03350(14) 0.0474(5) Uani 1 1 d .
H16 H 0.8031 0.2509 1.0896 0.057 Uiso 1 1 calc R
C14 C 0.87269(19) 0.46878(19) 0.93883(14) 0.0447(5) Uani 1 1 d .
H14 H 0.8925 0.5480 0.9311 0.054 Uiso 1 1 calc R
C18 C 0.83185(18) 0.30068(16) 0.88222(13) 0.0366(4) Uani 1 1 d .
H18 H 0.8246 0.2634 0.8348 0.044 Uiso 1 1 calc R
C8 C 1.12909(18) 0.36437(17) 0.79125(15) 0.0452(5) Uani 1 1 d .
H8 H 1.0867 0.3322 0.8453 0.054 Uiso 1 1 calc R
C9 C 1.24995(19) 0.33307(18) 0.76780(16) 0.0514(6) Uani 1 1 d .
H9 H 1.2893 0.2796 0.8063 0.062 Uiso 1 1 calc R
C1 C 0.73059(14) 0.51821(13) 0.66680(10) 0.0244(3) Uani 1 1 d .
C2 C 0.82712(15) 0.44434(13) 0.69254(11) 0.0259(3) Uani 1 1 d .
C6 C 0.66188(16) 0.47503(15) 0.61612(11) 0.0292(3) Uani 1 1 d .
C4 C 0.77871(18) 0.29804(15) 0.61326(12) 0.0345(4) Uani 1 1 d .
C3 C 0.84881(16) 0.33645(14) 0.66450(12) 0.0307(4) Uani 1 1 d .
C5 C 0.68341(17) 0.36755(16) 0.58895(12) 0.0335(4) Uani 1 1 d .
F4 F 0.56520(10) 0.53930(10) 0.59001(8) 0.0404(3) Uani 1 1 d .
F1 F 0.93977(10) 0.26285(9) 0.68806(8) 0.0402(3) Uani 1 1 d .
F3 F 0.61283(12) 0.32998(11) 0.54002(8) 0.0516(3) Uani 1 1 d .
C21 C 0.66016(14) 1.02466(13) 0.78612(11) 0.0256(3) Uani 1 1 d .
C19 C 0.63310(14) 0.84877(13) 0.72956(10) 0.0230(3) Uani 1 1 d .
C20 C 0.69095(14) 0.90777(13) 0.78149(10) 0.0227(3) Uani 1 1 d .
C24 C 0.54546(14) 0.91268(14) 0.68931(11) 0.0264(3) Uani 1 1 d .
F8 F 0.48495(10) 0.86258(9) 0.63832(7) 0.0381(3) Uani 1 1 d .
F5 F 0.71460(10) 1.08659(8) 0.83255(7) 0.0367(2) Uani 1 1 d .
F2 F 0.80162(12) 0.19242(9) 0.58781(8) 0.0500(3) Uani 1 1 d .
C32 C 0.97901(16) 0.99069(15) 0.76586(12) 0.0335(4) Uani 1 1 d .
H32 H 0.9245 1.0485 0.7883 0.040 Uiso 1 1 calc R
C36 C 1.03027(16) 0.79228(16) 0.74930(14) 0.0367(4) Uani 1 1 d .
H36 H 1.0115 0.7126 0.7606 0.044 Uiso 1 1 calc R
C35 C 1.14013(17) 0.82452(17) 0.70034(15) 0.0423(5) Uani 1 1 d .
H35 H 1.1952 0.7671 0.6779 0.051 Uiso 1 1 calc R
C31 C 0.94727(14) 0.87476(14) 0.78201(11) 0.0247(3) Uani 1 1 d .
C23 C 0.51411(15) 1.02803(14) 0.69560(12) 0.0289(4) Uani 1 1 d .
C22 C 0.57286(15) 1.08461(13) 0.74419(12) 0.0278(3) Uani 1 1 d .
F6 F 0.54426(10) 1.19715(8) 0.75125(8) 0.0415(3) Uani 1 1 d .
F7 F 0.42823(10) 1.08572(9) 0.65497(8) 0.0439(3) Uani 1 1 d .
C40 C 0.53822(19) 0.44926(17) 0.84168(14) 0.0447(5) Uani 1 1 d .
H40A H 0.4643 0.4295 0.8820 0.067 Uiso 1 1 calc R
H40B H 0.6085 0.4231 0.8692 0.067 Uiso 1 1 calc R
H40C H 0.5413 0.4109 0.7911 0.067 Uiso 1 1 calc R
C42 C 0.39348(16) 0.63887(18) 0.77632(14) 0.0399(4) Uani 1 1 d .
H42A H 0.3313 0.5982 0.8186 0.060 Uiso 1 1 calc R
H42B H 0.3949 0.6136 0.7207 0.060 Uiso 1 1 calc R
H42C H 0.3754 0.7228 0.7716 0.060 Uiso 1 1 calc R
C41 C 0.5218(2) 0.6599(2) 0.91085(13) 0.0492(5) Uani 1 1 d .
H41A H 0.5085 0.7446 0.9016 0.074 Uiso 1 1 calc R
H41B H 0.5949 0.6397 0.9364 0.074 Uiso 1 1 calc R
H41C H 0.4525 0.6249 0.9495 0.074 Uiso 1 1 calc R
C34 C 1.16956(16) 0.93941(17) 0.68426(13) 0.0369(4) Uani 1 1 d .
H34 H 1.2445 0.9615 0.6506 0.044 Uiso 1 1 calc R
C33 C 1.08876(17) 1.02243(16) 0.71763(13) 0.0387(4) Uani 1 1 d .
H33 H 1.1089 1.1017 0.7073 0.046 Uiso 1 1 calc R
C38 C 0.9276(2) 0.6875(2) 0.52764(15) 0.0631(7) Uani 1 1 d .
H38A H 0.9062 0.6086 0.5241 0.095 Uiso 1 1 calc R
H38B H 0.9908 0.6837 0.5631 0.095 Uiso 1 1 calc R
H38C H 0.9571 0.7271 0.4701 0.095 Uiso 1 1 calc R
C37 C 0.8534(2) 0.91085(19) 0.56758(14) 0.0520(6) Uani 1 1 d .
H37A H 0.8887 0.9381 0.5082 0.078 Uiso 1 1 calc R
H37B H 0.9152 0.9072 0.6042 0.078 Uiso 1 1 calc R
H37C H 0.7870 0.9647 0.5865 0.078 Uiso 1 1 calc R
C39 C 0.7024(2) 0.7883(2) 0.49214(13) 0.0480(5) Uani 1 1 d .
H39A H 0.7515 0.8156 0.4369 0.072 Uiso 1 1 calc R
H39B H 0.6375 0.8464 0.5055 0.072 Uiso 1 1 calc R
H39C H 0.6674 0.7147 0.4892 0.072 Uiso 1 1 calc R
C30 C 0.66864(17) 0.90603(18) 0.98438(13) 0.0386(4) Uani 1 1 d .
H30 H 0.5998 0.8998 0.9588 0.046 Uiso 1 1 calc R
C25 C 0.78283(15) 0.87982(14) 0.94078(11) 0.0272(3) Uani 1 1 d .
C26 C 0.88141(17) 0.88576(16) 0.98180(12) 0.0340(4) Uani 1 1 d .
H26 H 0.9602 0.8663 0.9543 0.041 Uiso 1 1 calc R
C29 C 0.6536(2) 0.94107(19) 1.06432(13) 0.0453(5) Uani 1 1 d .
H29 H 0.5749 0.9599 1.0925 0.054 Uiso 1 1 calc R
C28 C 0.7522(2) 0.94875(18) 1.10329(13) 0.0447(5) Uani 1 1 d .
H28 H 0.7420 0.9738 1.1578 0.054 Uiso 1 1 calc R
C27 C 0.86583(19) 0.91967(18) 1.06230(13) 0.0413(5) Uani 1 1 d .
H27 H 0.9339 0.9229 1.0894 0.050 Uiso 1 1 calc R

loop_
_atom_site_aniso_label
_atom_site_aniso_U_11
_atom_site_aniso_U_22
_atom_site_aniso_U_33
_atom_site_aniso_U_23
_atom_site_aniso_U_13
_atom_site_aniso_U_12
Pd1 0.01995(6) 0.02015(6) 0.02073(6) -0.00130(4) -0.00332(4) 0.00096(4)
P4 0.0251(2) 0.0295(2) 0.0260(2) -0.00207(17) 0.00007(17) -0.00345(16)
P2 0.02119(19) 0.02224(19) 0.0288(2) -0.00113(15) -0.00740(16) 0.00072(14)
P3 0.0280(2) 0.0292(2) 0.0233(2) 0.00270(16) -0.00179(17) 0.00044(16)
P1 0.0282(2) 0.0208(2) 0.0392(3) -0.00565(17) -0.00862(19) 0.00124(15)
C10 0.0272(9) 0.0399(10) 0.0553(13) -0.0086(9) -0.0064(9) 0.0004(7)
C17 0.0433(11) 0.0387(10) 0.0390(11) -0.0017(8) -0.0028(9) 0.0015(8)
C7 0.0274(8) 0.0223(8) 0.0396(10) -0.0033(7) -0.0082(7) -0.0007(6)
C11 0.0386(11) 0.0668(15) 0.0387(12) 0.0015(10) -0.0012(9) 0.0023(10)
C13 0.0251(8) 0.0339(9) 0.0341(10) -0.0107(7) -0.0055(7) 0.0018(6)
C15 0.0511(14) 0.0854(18) 0.0365(12) -0.0247(12) -0.0014(10) -0.0171(12)
C12 0.0369(11) 0.0540(12) 0.0400(11) 0.0092(9) -0.0083(9) 0.0080(9)
C16 0.0357(11) 0.0703(15) 0.0323(11) -0.0040(10) 0.0005(9) 0.0024(10)
C14 0.0428(11) 0.0517(12) 0.0426(12) -0.0184(10) -0.0008(9) -0.0121(9)
C18 0.0435(11) 0.0330(9) 0.0340(10) -0.0066(8) -0.0070(8) 0.0000(8)
C8 0.0321(10) 0.0407(11) 0.0535(13) 0.0165(9) -0.0034(9) 0.0012(8)
C9 0.0337(11) 0.0442(12) 0.0680(16) 0.0177(11) -0.0111(10) 0.0047(8)
C1 0.0253(8) 0.0216(7) 0.0238(8) -0.0011(6) 0.0003(6) -0.0005(6)
C2 0.0270(8) 0.0209(7) 0.0284(9) -0.0021(6) -0.0027(7) 0.0002(6)
C6 0.0292(9) 0.0301(8) 0.0275(9) -0.0017(7) -0.0039(7) -0.0030(6)
C4 0.0442(11) 0.0234(8) 0.0347(10) -0.0096(7) 0.0035(8) -0.0061(7)
C3 0.0322(9) 0.0221(8) 0.0351(10) -0.0033(7) 0.0004(7) 0.0012(6)
C5 0.0390(10) 0.0340(9) 0.0296(9) -0.0080(7) -0.0046(8) -0.0116(7)
F4 0.0356(6) 0.0431(6) 0.0461(7) -0.0068(5) -0.0182(5) 0.0016(5)
F1 0.0425(6) 0.0237(5) 0.0535(7) -0.0080(5) -0.0077(5) 0.0099(4)
F3 0.0620(8) 0.0506(7) 0.0512(8) -0.0179(6) -0.0201(6) -0.0149(6)
C21 0.0236(8) 0.0240(8) 0.0303(9) -0.0052(6) -0.0069(7) -0.0004(6)
C19 0.0198(7) 0.0234(7) 0.0249(8) -0.0018(6) -0.0032(6) 0.0002(5)
C20 0.0200(7) 0.0214(7) 0.0261(8) -0.0016(6) -0.0040(6) 0.0014(5)
C24 0.0229(8) 0.0280(8) 0.0294(9) -0.0038(6) -0.0076(7) 0.0000(6)
F8 0.0374(6) 0.0380(6) 0.0459(7) -0.0102(5) -0.0244(5) 0.0036(4)
F5 0.0397(6) 0.0265(5) 0.0496(7) -0.0125(5) -0.0186(5) 0.0012(4)
F2 0.0651(8) 0.0277(6) 0.0596(8) -0.0210(5) -0.0022(6) -0.0048(5)
C32 0.0304(9) 0.0270(8) 0.0406(11) -0.0025(7) -0.0024(8) 0.0016(7)
C36 0.0249(9) 0.0282(9) 0.0571(13) -0.0108(8) -0.0040(8) 0.0006(7)
C35 0.0258(9) 0.0410(11) 0.0595(14) -0.0154(9) 0.0001(9) 0.0022(7)
C31 0.0217(8) 0.0268(8) 0.0268(8) -0.0027(6) -0.0086(6) 0.0007(6)
C23 0.0214(8) 0.0285(8) 0.0347(9) 0.0024(7) -0.0080(7) 0.0052(6)
C22 0.0262(8) 0.0199(7) 0.0355(9) -0.0011(6) -0.0038(7) 0.0020(6)
F6 0.0406(6) 0.0210(5) 0.0630(8) -0.0052(5) -0.0130(6) 0.0072(4)
F7 0.0394(6) 0.0347(6) 0.0604(8) 0.0010(5) -0.0279(6) 0.0098(5)
C40 0.0425(11) 0.0354(10) 0.0479(12) 0.0069(9) 0.0051(9) -0.0049(8)
C42 0.0251(9) 0.0471(11) 0.0461(12) -0.0043(9) -0.0041(8) -0.0019(8)
C41 0.0494(13) 0.0680(15) 0.0304(11) -0.0139(10) 0.0062(9) -0.0201(11)
C34 0.0234(9) 0.0448(11) 0.0406(11) -0.0018(8) -0.0027(8) -0.0039(7)
C33 0.0352(10) 0.0300(9) 0.0479(12) 0.0031(8) -0.0045(9) -0.0057(7)
C38 0.0542(14) 0.0673(15) 0.0458(13) 0.0174(11) 0.0197(11) 0.0234(12)
C37 0.0662(15) 0.0476(12) 0.0399(12) 0.0048(9) -0.0025(11) -0.0263(11)
C39 0.0518(13) 0.0617(14) 0.0287(10) 0.0059(9) -0.0112(9) -0.0075(10)
C30 0.0289(9) 0.0510(12) 0.0348(10) -0.0051(8) -0.0046(8) 0.0013(8)
C25 0.0275(8) 0.0253(8) 0.0278(9) 0.0006(6) -0.0061(7) -0.0004(6)
C26 0.0308(9) 0.0396(10) 0.0313(10) -0.0002(7) -0.0087(7) -0.0012(7)
C29 0.0427(12) 0.0567(13) 0.0314(10) -0.0041(9) 0.0028(9) 0.0058(9)
C28 0.0624(14) 0.0453(11) 0.0249(9) -0.0011(8) -0.0067(9) -0.0026(10)
C27 0.0454(12) 0.0487(12) 0.0326(10) 0.0002(8) -0.0162(9) -0.0101(9)

loop_
_atom_type_symbol
_atom_type_description
_atom_type_scat_dispersion_real
_atom_type_scat_dispersion_imag
_atom_type_scat_source
C C 0.0033 0.0016 'International Tables Vol C Tables 4.2.6.8 and 6.1.1.4'
H H 0.0000 0.0000 'International Tables Vol C Tables 4.2.6.8 and 6.1.1.4'
F F 0.0171 0.0103 'International Tables Vol C Tables 4.2.6.8 and 6.1.1.4'
P P 0.1023 0.0942 'International Tables Vol C Tables 4.2.6.8 and 6.1.1.4'
Pd Pd -0.9988 1.0072 'International Tables Vol C Tables 4.2.6.8 and 6.1.1.4'

loop_
_geom_angle_atom_site_label_1
_geom_angle_atom_site_label_2
_geom_angle_atom_site_label_3
_geom_angle
C1 Pd1 C19 176.02(6)
C1 Pd1 P4 90.34(4)
C19 Pd1 P4 90.23(4)
C1 Pd1 P3 90.30(4)
C19 Pd1 P3 88.24(5)
P4 Pd1 P3 166.681(17)
C41 P4 C42 103.66(11)
C41 P4 C40 102.74(11)
C42 P4 C40 102.59(10)
C41 P4 Pd1 117.82(7)
C42 P4 Pd1 108.62(7)
C40 P4 Pd1 119.36(7)
C25 P2 C20 103.25(7)
C25 P2 C31 103.31(8)
C20 P2 C31 103.16(7)
C38 P3 C39 103.08(12)
C38 P3 C37 101.81(12)
C39 P3 C37 102.14(11)
C38 P3 Pd1 118.56(7)
C39 P3 Pd1 109.23(7)
C37 P3 Pd1 119.69(8)
C13 P1 C2 104.13(8)
C13 P1 C7 100.99(8)
C2 P1 C7 105.59(8)
C9 C10 C11 119.02(19)
C9 C10 H10 120.5
C11 C10 H10 120.5
C18 C17 C16 120.2(2)
C18 C17 H17 119.9
C16 C17 H17 119.9
C12 C7 C8 117.33(17)
C12 C7 P1 117.92(13)
C8 C7 P1 124.37(15)
C10 C11 C12 120.0(2)
C10 C11 H11 120.0
C12 C11 H11 120.0
C14 C13 C18 118.06(18)
C14 C13 P1 116.36(14)
C18 C13 P1 125.50(14)
C16 C15 C14 120.4(2)
C16 C15 H15 119.8
C14 C15 H15 119.8
C7 C12 C11 121.96(19)
C7 C12 H12 119.0
C11 C12 H12 119.0
C15 C16 C17 119.6(2)
C15 C16 H16 120.2
C17 C16 H16 120.2
C13 C14 C15 120.5(2)
C13 C14 H14 119.8
C15 C14 H14 119.8
C17 C18 C13 121.25(18)
C17 C18 H18 119.4
C13 C18 H18 119.4
C9 C8 C7 120.24(19)
C9 C8 H8 119.9
C7 C8 H8 119.9
C10 C9 C8 121.40(19)
C10 C9 H9 119.3
C8 C9 H9 119.3
C6 C1 C2 116.24(14)
C6 C1 Pd1 119.07(12)
C2 C1 Pd1 124.69(12)
C3 C2 C1 119.29(16)
C3 C2 P1 125.20(13)
C1 C2 P1 115.51(12)
F4 C6 C5 115.64(16)
F4 C6 C1 120.19(15)
C5 C6 C1 124.18(17)
F2 C4 C5 119.99(17)
F2 C4 C3 120.72(17)
C5 C4 C3 119.28(16)
F1 C3 C4 116.57(15)
F1 C3 C2 121.17(16)
C4 C3 C2 122.25(16)
F3 C5 C4 119.80(16)
F3 C5 C6 121.44(17)
C4 C5 C6 118.75(17)
F5 C21 C22 115.75(14)
F5 C21 C20 121.88(14)
C22 C21 C20 122.37(15)
C24 C19 C20 116.23(14)
C24 C19 Pd1 119.53(12)
C20 C19 Pd1 123.90(11)
C21 C20 C19 119.08(14)
C21 C20 P2 124.85(12)
C19 C20 P2 116.06(11)
F8 C24 C23 115.71(14)
F8 C24 C19 120.11(14)
C23 C24 C19 124.17(15)
C33 C32 C31 120.86(16)
C33 C32 H32 119.6
C31 C32 H32 119.6
C35 C36 C31 121.07(17)
C35 C36 H36 119.5
C31 C36 H36 119.5
C34 C35 C36 120.26(17)
C34 C35 H35 119.9
C36 C35 H35 119.9
C36 C31 C32 117.93(16)
C36 C31 P2 116.10(12)
C32 C31 P2 125.92(12)
F7 C23 C22 119.53(15)
F7 C23 C24 121.54(16)
C22 C23 C24 118.93(15)
F6 C22 C23 120.15(15)
F6 C22 C21 120.66(15)
C23 C22 C21 119.18(14)
P4 C40 H40A 109.5
P4 C40 H40B 109.5
H40A C40 H40B 109.5
P4 C40 H40C 109.5
H40A C40 H40C 109.5
H40B C40 H40C 109.5
P4 C42 H42A 109.5
P4 C42 H42B 109.5
H42A C42 H42B 109.5
P4 C42 H42C 109.5
H42A C42 H42C 109.5
H42B C42 H42C 109.5
P4 C41 H41A 109.5
P4 C41 H41B 109.5
H41A C41 H41B 109.5
P4 C41 H41C 109.5
H41A C41 H41C 109.5
H41B C41 H41C 109.5
C35 C34 C33 119.39(17)
C35 C34 H34 120.3
C33 C34 H34 120.3
C32 C33 C34 120.46(17)
C32 C33 H33 119.8
C34 C33 H33 119.8
P3 C38 H38A 109.5
P3 C38 H38B 109.5
H38A C38 H38B 109.5
P3 C38 H38C 109.5
H38A C38 H38C 109.5
H38B C38 H38C 109.5
P3 C37 H37A 109.5
P3 C37 H37B 109.5
H37A C37 H37B 109.5
P3 C37 H37C 109.5
H37A C37 H37C 109.5
H37B C37 H37C 109.5
P3 C39 H39A 109.5
P3 C39 H39B 109.5
H39A C39 H39B 109.5
P3 C39 H39C 109.5
H39A C39 H39C 109.5
H39B C39 H39C 109.5
C29 C30 C25 121.28(19)
C29 C30 H30 119.4
C25 C30 H30 119.4
C30 C25 C26 117.67(17)
C30 C25 P2 121.04(14)
C26 C25 P2 120.75(13)
C27 C26 C25 120.86(18)
C27 C26 H26 119.6
C25 C26 H26 119.6
C28 C29 C30 120.31(19)
C28 C29 H29 119.8
C30 C29 H29 119.8
C29 C28 C27 119.31(19)
C29 C28 H28 120.3
C27 C28 H28 120.3
C28 C27 C26 120.53(19)
C28 C27 H27 119.7
C26 C27 H27 119.7

loop_
_geom_bond_atom_site_label_1
_geom_bond_atom_site_label_2
_geom_bond_distance
Pd1 C1 2.0809(15)
Pd1 C19 2.0818(15)
Pd1 P4 2.2960(5)
Pd1 P3 2.3118(5)
P4 C41 1.808(2)
P4 C42 1.8108(19)
P4 C40 1.8153(19)
P2 C25 1.8366(18)
P2 C20 1.8409(16)
P2 C31 1.8444(17)
P3 C38 1.804(2)
P3 C39 1.810(2)
P3 C37 1.822(2)
P1 C13 1.8320(19)
P1 C2 1.8325(18)
P1 C7 1.8473(18)
C10 C9 1.367(3)
C10 C11 1.370(3)
C10 H10 0.9500
C17 C18 1.380(3)
C17 C16 1.382(3)
C17 H17 0.9500
C7 C12 1.381(3)
C7 C8 1.393(3)
C11 C12 1.385(3)
C11 H11 0.9500
C13 C14 1.391(3)
C13 C18 1.394(2)
C15 C16 1.377(3)
C15 C14 1.394(3)
C15 H15 0.9500
C12 H12 0.9500
C16 H16 0.9500
C14 H14 0.9500
C18 H18 0.9500
C8 C9 1.387(3)
C8 H8 0.9500
C9 H9 0.9500
C1 C6 1.383(2)
C1 C2 1.417(2)
C2 C3 1.393(2)
C6 F4 1.367(2)
C6 C5 1.382(2)
C4 F2 1.3510(19)
C4 C5 1.373(3)
C4 C3 1.374(3)
C3 F1 1.356(2)
C5 F3 1.346(2)
C21 F5 1.3560(18)
C21 C22 1.376(2)
C21 C20 1.393(2)
C19 C24 1.383(2)
C19 C20 1.421(2)
C24 F8 1.3678(19)
C24 C23 1.381(2)
C32 C33 1.383(3)
C32 C31 1.397(2)
C32 H32 0.9500
C36 C35 1.389(3)
C36 C31 1.391(2)
C36 H36 0.9500
C35 C34 1.378(3)
C35 H35 0.9500
C23 F7 1.3426(18)
C23 C22 1.371(2)
C22 F6 1.3465(18)
C40 H40A 0.9800
C40 H40B 0.9800
C40 H40C 0.9800
C42 H42A 0.9800
C42 H42B 0.9800
C42 H42C 0.9800
C41 H41A 0.9800
C41 H41B 0.9800
C41 H41C 0.9800
C34 C33 1.386(3)
C34 H34 0.9500
C33 H33 0.9500
C38 H38A 0.9800
C38 H38B 0.9800
C38 H38C 0.9800
C37 H37A 0.9800
C37 H37B 0.9800
C37 H37C 0.9800
C39 H39A 0.9800
C39 H39B 0.9800
C39 H39C 0.9800
C30 C29 1.385(3)
C30 C25 1.393(2)
C30 H30 0.9500
C25 C26 1.395(2)
C26 C27 1.388(3)
C26 H26 0.9500
C29 C28 1.380(3)
C29 H29 0.9500
C28 C27 1.380(3)
C28 H28 0.9500
C27 H27 0.9500

loop_
_geom_torsion_atom_site_label_1
_geom_torsion_atom_site_label_2
_geom_torsion_atom_site_label_3
_geom_torsion_atom_site_label_4
_geom_torsion
C1 Pd1 P4 C41 139.65(11)
C19 Pd1 P4 C41 -44.29(11)
P3 Pd1 P4 C41 -127.60(11)
C1 Pd1 P4 C42 -102.98(8)
C19 Pd1 P4 C42 73.07(8)
P3 Pd1 P4 C42 -10.24(11)
C1 Pd1 P4 C40 13.99(10)
C19 Pd1 P4 C40 -169.95(10)
P3 Pd1 P4 C40 106.73(11)
C1 Pd1 P3 C38 -31.35(13)
C19 Pd1 P3 C38 152.36(12)
P4 Pd1 P3 C38 -124.09(13)
C1 Pd1 P3 C39 86.22(9)
C19 Pd1 P3 C39 -90.07(9)
P4 Pd1 P3 C39 -6.53(12)
C1 Pd1 P3 C37 -156.70(11)
C19 Pd1 P3 C37 27.01(11)
P4 Pd1 P3 C37 110.56(12)
C13 P1 C7 C12 -179.05(16)
C2 P1 C7 C12 72.75(17)
C13 P1 C7 C8 -6.32(18)
C2 P1 C7 C8 -114.52(17)
C9 C10 C11 C12 -1.4(3)
C2 P1 C13 C14 -152.29(15)
C7 P1 C13 C14 98.37(15)
C2 P1 C13 C18 31.14(17)
C7 P1 C13 C18 -78.21(17)
C8 C7 C12 C11 2.1(3)
P1 C7 C12 C11 175.35(18)
C10 C11 C12 C7 -0.6(4)
C14 C15 C16 C17 -0.5(3)
C18 C17 C16 C15 1.4(3)
C18 C13 C14 C15 2.9(3)
P1 C13 C14 C15 -173.97(17)
C16 C15 C14 C13 -1.7(3)
C16 C17 C18 C13 -0.1(3)
C14 C13 C18 C17 -2.0(3)
P1 C13 C18 C17 174.54(15)
C12 C7 C8 C9 -1.7(3)
P1 C7 C8 C9 -174.51(17)
C11 C10 C9 C8 1.7(4)
C7 C8 C9 C10 -0.1(4)
P4 Pd1 C1 C6 81.51(13)
P3 Pd1 C1 C6 -85.19(13)
P4 Pd1 C1 C2 -97.37(13)
P3 Pd1 C1 C2 95.93(13)
C6 C1 C2 C3 1.5(2)
Pd1 C1 C2 C3 -179.57(12)
C6 C1 C2 P1 -177.70(12)
Pd1 C1 C2 P1 1.21(19)
C13 P1 C2 C3 -72.44(16)
C7 P1 C2 C3 33.48(17)
C13 P1 C2 C1 106.73(13)
C7 P1 C2 C1 -147.35(13)
C2 C1 C6 F4 178.46(14)
Pd1 C1 C6 F4 -0.5(2)
C2 C1 C6 C5 -1.2(3)
Pd1 C1 C6 C5 179.86(14)
F2 C4 C3 F1 -0.6(3)
C5 C4 C3 F1 178.46(16)
F2 C4 C3 C2 -179.42(16)
C5 C4 C3 C2 -0.4(3)
C1 C2 C3 F1 -179.59(15)
P1 C2 C3 F1 -0.5(2)
C1 C2 C3 C4 -0.8(3)
P1 C2 C3 C4 178.33(14)
F2 C4 C5 F3 0.2(3)
C3 C4 C5 F3 -178.83(16)
F2 C4 C5 C6 179.82(16)
C3 C4 C5 C6 0.8(3)
F4 C6 C5 F3 0.0(3)
C1 C6 C5 F3 179.61(16)
F4 C6 C5 C4 -179.61(16)
C1 C6 C5 C4 0.0(3)
P4 Pd1 C19 C24 -90.01(13)
P3 Pd1 C19 C24 76.76(13)
P4 Pd1 C19 C20 97.02(13)
P3 Pd1 C19 C20 -96.21(13)
F5 C21 C20 C19 -178.06(14)
C22 C21 C20 C19 2.0(3)
F5 C21 C20 P2 2.9(2)
C22 C21 C20 P2 -177.01(13)
C24 C19 C20 C21 -2.4(2)
Pd1 C19 C20 C21 170.81(12)
C24 C19 C20 P2 176.73(12)
Pd1 C19 C20 P2 -10.09(18)
C25 P2 C20 C21 34.15(16)
C31 P2 C20 C21 -73.18(15)
C25 P2 C20 C19 -144.90(12)
C31 P2 C20 C19 107.77(13)
C20 C19 C24 F8 -179.79(14)
Pd1 C19 C24 F8 6.7(2)
C20 C19 C24 C23 1.3(2)
Pd1 C19 C24 C23 -172.22(14)
C31 C36 C35 C34 0.9(3)
C35 C36 C31 C32 -1.5(3)
C35 C36 C31 P2 176.07(16)
C33 C32 C31 C36 1.1(3)
C33 C32 C31 P2 -176.28(15)
C25 P2 C31 C36 129.39(14)
C20 P2 C31 C36 -123.32(14)
C25 P2 C31 C32 -53.23(17)
C20 P2 C31 C32 54.05(17)
F8 C24 C23 F7 1.0(2)
C19 C24 C23 F7 179.96(16)
F8 C24 C23 C22 -178.65(15)
C19 C24 C23 C22 0.3(3)
F7 C23 C22 F6 0.2(3)
C24 C23 C22 F6 179.84(15)
F7 C23 C22 C21 179.54(16)
C24 C23 C22 C21 -0.8(3)
F5 C21 C22 F6 -1.0(2)
C20 C21 C22 F6 178.97(15)
F5 C21 C22 C23 179.70(15)
C20 C21 C22 C23 -0.4(3)
C36 C35 C34 C33 0.2(3)
C31 C32 C33 C34 0.0(3)
C35 C34 C33 C32 -0.7(3)
C29 C30 C25 C26 2.4(3)
C29 C30 C25 P2 174.10(16)
C20 P2 C25 C30 42.84(16)
C31 P2 C25 C30 150.06(15)
C20 P2 C25 C26 -145.72(14)
C31 P2 C25 C26 -38.50(15)
C30 C25 C26 C27 -1.7(3)
P2 C25 C26 C27 -173.40(15)
C25 C30 C29 C28 -1.2(3)
C30 C29 C28 C27 -0.9(3)
C29 C28 C27 C26 1.6(3)
C25 C26 C27 C28 -0.3(3)
